data_4501780
loop_
_publ_author_name
'Du, Miao'
'Wang, Qian'
'Li, Cheng-Peng'
'Zhao, Xiao-Jun'
'Ribas, Joan'

_publ_section_title
;
 Coordination Assemblies of CoII/CuII/ZnII/CdIIwith
 2,5-Bipyridyl-1,3,4-Oxadiazole and Dicyanamide Anion: Structural
 Diversification and Properties
;
_journal_issue 7
_journal_name_full 'Crystal Growth &amp; Design'
_journal_page_first 3285
_journal_paper_doi 10.1021/cg100465u
_journal_volume 10
_journal_year 2010
_chemical_formula_sum 'C16 H8 Cd N10 O'
_chemical_formula_weight 468.72
_chemical_name_systematic
; 
 ? 
;
_space_group_IT_number 14
_symmetry_cell_setting monoclinic
_symmetry_space_group_name_Hall '-P 2ybc'
_symmetry_space_group_name_H-M 'P 1 21/c 1'
_atom_sites_solution_hydrogens geom
_atom_sites_solution_primary direct
_atom_sites_solution_secondary difmap
_audit_creation_method SHELXL-97
_cell_angle_alpha 90.00
_cell_angle_beta 111.723(5)
_cell_angle_gamma 90.00
_cell_formula_units_Z 4
_cell_length_a 8.015(2)
_cell_length_b 14.812(4)
_cell_length_c 16.504(5)
_cell_measurement_reflns_used 946
_cell_measurement_temperature 296(2)
_cell_measurement_theta_max 24.18
_cell_measurement_theta_min 2.99
_cell_volume 1820.2(9)
_computing_cell_refinement 'Bruker APEX II'
_computing_data_collection 'Bruker APEX II'
_computing_data_reduction 'Bruker SAINT'
_computing_molecular_graphics 'Bruker SHELXTL'
_computing_publication_material 'Bruker SHELXTL'
_computing_structure_refinement 'SHELXL-97 (Sheldrick, 1997)'
_computing_structure_solution 'SHELXS-97 (Sheldrick, 1990)'
_diffrn_ambient_temperature 296(2)
_diffrn_measured_fraction_theta_full 0.998
_diffrn_measured_fraction_theta_max 0.998
_diffrn_measurement_device_type 'APEX II CCD area detector'
_diffrn_measurement_method 'phi and omega scans'
_diffrn_radiation_monochromator graphite
_diffrn_radiation_source 'fine-focus sealed tube'
_diffrn_radiation_type MoK\a
_diffrn_radiation_wavelength 0.71073
_diffrn_reflns_av_R_equivalents 0.0531
_diffrn_reflns_av_sigmaI/netI 0.0688
_diffrn_reflns_limit_h_max 7
_diffrn_reflns_limit_h_min -10
_diffrn_reflns_limit_k_max 18
_diffrn_reflns_limit_k_min -15
_diffrn_reflns_limit_l_max 20
_diffrn_reflns_limit_l_min -16
_diffrn_reflns_number 10387
_diffrn_reflns_theta_full 26.38
_diffrn_reflns_theta_max 26.38
_diffrn_reflns_theta_min 1.91
_exptl_absorpt_coefficient_mu 1.230
_exptl_absorpt_correction_T_max 1.000000
_exptl_absorpt_correction_T_min 0.756132
_exptl_absorpt_correction_type multi-scan
_exptl_absorpt_process_details SADABS
_exptl_crystal_colour Colorless
_exptl_crystal_density_diffrn 1.710
_exptl_crystal_density_meas ?
_exptl_crystal_density_method 'not measured'
_exptl_crystal_description Block
_exptl_crystal_F_000 920
_exptl_crystal_size_max 0.20
_exptl_crystal_size_mid 0.16
_exptl_crystal_size_min 0.14
_refine_diff_density_max 0.435
_refine_diff_density_min -0.435
_refine_diff_density_rms 0.086
_refine_ls_extinction_method none
_refine_ls_goodness_of_fit_ref 1.114
_refine_ls_hydrogen_treatment constr
_refine_ls_matrix_type full
_refine_ls_number_parameters 256
_refine_ls_number_reflns 3713
_refine_ls_number_restraints 0
_refine_ls_restrained_S_all 1.114
_refine_ls_R_factor_all 0.1240
_refine_ls_R_factor_gt 0.0475
_refine_ls_shift/su_max 0.001
_refine_ls_shift/su_mean 0.000
_refine_ls_structure_factor_coef Fsqd
_refine_ls_weighting_details 'calc w=1/[\s^2^(Fo^2^)+(0.0000P)^2^+5.4361P] where P=(Fo^2^+2Fc^2^)/3'
_refine_ls_weighting_scheme calc
_refine_ls_wR_factor_gt 0.0802
_refine_ls_wR_factor_ref 0.0940
_reflns_number_gt 1792
_reflns_number_total 3713
_reflns_threshold_expression >2sigma(I)
_cod_data_source_file cg100465u_si_002.cif
_cod_data_source_block 8
_cod_depositor_comments
;
The following automatic conversions were performed:

'_symmetry_cell_setting' value 'Monoclinic' changed to 'monoclinic'
according to /home/saulius/struct/CIF-dictionaries/cif_core.dic
dictionary named 'cif_core.dic' version 2.4.2 from
2011-04-26.

'_exptl_absorpt_correction_type' value 'Multi-Scan'
changed to 'multi-scan' according to
/home/saulius/struct/CIF-dictionaries/cif_core.dic dictionary named
'cif_core.dic' version 2.4.2 from 2011-04-26.

Automatic conversion script
Id: cif_fix_values 1715 2011-07-08 13:25:40Z adriana 

The following automatic conversions were performed:

'_exptl_crystal_density_meas' value 'None' was changed to '?' - the
value is perceived as not measured.

Automatic conversion script
Id: cif_fix_values 3008 2015-01-20 13:52:24Z robertas 
;
_cod_original_cell_volume 1820.2(8)
_cod_original_sg_symbol_H-M P2(1)/c
_cod_database_code 4501780

loop_
_symmetry_equiv_pos_as_xyz
'x, y, z'
'-x, y+1/2, -z+1/2'
'-x, -y, -z'
'x, -y-1/2, z-1/2'

loop_
_atom_site_label
_atom_site_type_symbol
_atom_site_fract_x
_atom_site_fract_y
_atom_site_fract_z
_atom_site_U_iso_or_equiv
_atom_site_adp_type
_atom_site_occupancy
_atom_site_symmetry_multiplicity
_atom_site_calc_flag
_atom_site_refinement_flags
Cd1 Cd 0.5000 0.5000 0.0000 0.0365(2) Uani 1 2 d S
Cd2 Cd 1.0000 0.5000 0.5000 0.0359(2) Uani 1 2 d S
N1 N 0.3328(7) 0.4074(4) 0.0581(4) 0.0411(14) Uani 1 1 d .
N2 N -0.7377(7) 0.0838(4) 0.0707(4) 0.0397(14) Uani 1 1 d .
N3 N 0.0516(8) 0.2393(5) 0.2490(4) 0.0610(19) Uani 1 1 d .
N4 N -0.1016(9) 0.1987(4) 0.2540(4) 0.0596(18) Uani 1 1 d .
O1 O -0.1580(6) 0.2418(3) 0.1178(3) 0.0430(12) Uani 1 1 d .
C1 C 0.3927(9) 0.3842(5) 0.1421(5) 0.0486(19) Uani 1 1 d .
H1 H 0.5089 0.4013 0.1768 0.058 Uiso 1 1 calc R
C2 C 0.2962(9) 0.3376(5) 0.1807(5) 0.048(2) Uani 1 1 d .
H2 H 0.3453 0.3236 0.2398 0.058 Uiso 1 1 calc R
C3 C 0.1206(9) 0.3108(4) 0.1292(5) 0.0398(18) Uani 1 1 d .
C4 C 0.0601(10) 0.3336(5) 0.0433(5) 0.058(2) Uani 1 1 d .
H4 H -0.0557 0.3177 0.0070 0.070 Uiso 1 1 calc R
C5 C 0.1675(10) 0.3798(5) 0.0096(5) 0.060(2) Uani 1 1 d .
H5 H 0.1232 0.3925 -0.0498 0.073 Uiso 1 1 calc R
C6 C 0.0123(9) 0.2642(4) 0.1702(5) 0.0416(17) Uani 1 1 d .
C7 C -0.2207(10) 0.2015(4) 0.1747(5) 0.0427(18) Uani 1 1 d .
C8 C -0.6284(9) 0.0689(5) 0.1529(5) 0.0454(19) Uani 1 1 d .
H8 H -0.6683 0.0315 0.1872 0.054 Uiso 1 1 calc R
C9 C -0.4589(9) 0.1061(4) 0.1897(5) 0.0452(18) Uani 1 1 d .
H9 H -0.3863 0.0928 0.2470 0.054 Uiso 1 1 calc R
C10 C -0.3994(10) 0.1624(4) 0.1410(5) 0.0394(18) Uani 1 1 d .
C11 C -0.5145(10) 0.1805(5) 0.0568(5) 0.052(2) Uani 1 1 d .
H11 H -0.4793 0.2196 0.0220 0.063 Uiso 1 1 calc R
C12 C -0.6785(10) 0.1412(5) 0.0248(5) 0.051(2) Uani 1 1 d .
H12 H -0.7539 0.1549 -0.0319 0.062 Uiso 1 1 calc R
N5 N 0.7533(8) 0.4662(4) 0.1181(4) 0.0558(18) Uani 1 1 d .
N6 N 1.0411(8) 0.4755(5) 0.2386(4) 0.066(2) Uani 1 1 d .
N7 N 1.0923(8) 0.5245(4) 0.3861(4) 0.0521(18) Uani 1 1 d .
C13 C 0.8824(10) 0.4734(4) 0.1765(5) 0.0394(18) Uani 1 1 d .
C14 C 1.0590(8) 0.5005(6) 0.3158(5) 0.0437(15) Uani 1 1 d .
N8 N 0.4451(8) 0.6212(4) 0.0789(4) 0.0534(17) Uani 1 1 d .
N9 N 0.3941(9) 0.7641(4) 0.1374(4) 0.063(2) Uani 1 1 d .
N10 N 0.1556(8) 0.8734(4) 0.0745(4) 0.0534(17) Uani 1 1 d .
C15 C 0.4136(9) 0.6882(5) 0.1021(4) 0.0373(16) Uani 1 1 d .
C16 C 0.2623(10) 0.8195(4) 0.1004(4) 0.0401(17) Uani 1 1 d .

loop_
_atom_site_aniso_label
_atom_site_aniso_U_11
_atom_site_aniso_U_22
_atom_site_aniso_U_33
_atom_site_aniso_U_23
_atom_site_aniso_U_13
_atom_site_aniso_U_12
Cd1 0.0323(4) 0.0344(4) 0.0413(5) -0.0016(4) 0.0119(3) -0.0015(4)
Cd2 0.0347(4) 0.0355(4) 0.0365(4) -0.0006(4) 0.0121(3) -0.0025(4)
N1 0.037(3) 0.039(3) 0.047(4) -0.002(3) 0.015(3) -0.005(3)
N2 0.038(3) 0.035(3) 0.048(4) 0.001(3) 0.017(3) -0.005(3)
N3 0.053(4) 0.079(5) 0.054(5) 0.004(4) 0.023(4) -0.017(4)
N4 0.052(4) 0.074(5) 0.055(5) -0.005(4) 0.023(4) -0.025(4)
O1 0.036(3) 0.039(3) 0.058(3) 0.000(3) 0.022(2) -0.005(2)
C1 0.037(4) 0.058(5) 0.046(5) -0.003(4) 0.010(4) -0.011(4)
C2 0.037(4) 0.066(5) 0.037(4) 0.001(4) 0.007(3) -0.009(4)
C3 0.035(4) 0.034(4) 0.050(5) -0.006(4) 0.014(3) 0.000(3)
C4 0.041(5) 0.068(6) 0.058(6) 0.007(5) 0.010(4) -0.021(4)
C5 0.048(5) 0.063(5) 0.055(6) 0.012(4) 0.001(4) -0.020(4)
C6 0.035(4) 0.036(4) 0.053(5) -0.004(4) 0.016(4) -0.011(3)
C7 0.046(4) 0.033(4) 0.057(5) -0.004(4) 0.028(4) -0.005(3)
C8 0.050(5) 0.045(4) 0.044(5) 0.007(4) 0.020(4) -0.013(4)
C9 0.044(4) 0.053(5) 0.037(4) 0.005(4) 0.013(3) -0.008(4)
C10 0.044(4) 0.032(4) 0.048(5) -0.003(4) 0.024(4) -0.001(3)
C11 0.053(5) 0.050(5) 0.061(6) 0.011(4) 0.029(4) -0.011(4)
C12 0.045(5) 0.051(5) 0.053(5) 0.019(4) 0.013(4) 0.004(4)
N5 0.046(4) 0.065(4) 0.048(4) -0.002(3) 0.008(3) 0.008(3)
N6 0.041(4) 0.094(6) 0.056(4) -0.026(4) 0.011(3) 0.016(3)
N7 0.057(4) 0.062(5) 0.040(4) -0.001(3) 0.021(3) -0.008(3)
C13 0.045(4) 0.033(4) 0.045(5) -0.001(3) 0.022(4) 0.004(3)
C14 0.035(3) 0.049(4) 0.045(4) 0.002(5) 0.013(3) 0.004(4)
N8 0.065(4) 0.035(4) 0.060(5) -0.011(3) 0.022(4) 0.007(3)
N9 0.066(5) 0.050(4) 0.051(4) -0.011(3) -0.003(3) 0.031(4)
N10 0.062(4) 0.035(4) 0.057(4) 0.009(3) 0.015(3) 0.009(3)
C15 0.038(4) 0.041(4) 0.027(4) 0.003(3) 0.005(3) -0.001(3)
C16 0.053(5) 0.029(4) 0.037(4) -0.006(3) 0.016(4) -0.003(4)

loop_
_atom_type_symbol
_atom_type_description
_atom_type_scat_dispersion_real
_atom_type_scat_dispersion_imag
_atom_type_scat_source
C C 0.0033 0.0016 'International Tables Vol C Tables 4.2.6.8 and 6.1.1.4'
H H 0.0000 0.0000 'International Tables Vol C Tables 4.2.6.8 and 6.1.1.4'
N N 0.0061 0.0033 'International Tables Vol C Tables 4.2.6.8 and 6.1.1.4'
O O 0.0106 0.0060 'International Tables Vol C Tables 4.2.6.8 and 6.1.1.4'
Cd Cd -0.8075 1.2024 'International Tables Vol C Tables 4.2.6.8 and 6.1.1.4'

loop_
_geom_angle_atom_site_label_1
_geom_angle_atom_site_label_2
_geom_angle_atom_site_label_3
_geom_angle
_geom_angle_site_symmetry_1
_geom_angle_site_symmetry_3
N5 Cd1 N5 179.999(1) 3_665 .
N5 Cd1 N8 89.1(2) 3_665 3_665
N5 Cd1 N8 90.9(2) . 3_665
N5 Cd1 N8 90.9(2) 3_665 .
N5 Cd1 N8 89.1(2) . .
N8 Cd1 N8 180.0(3) 3_665 .
N5 Cd1 N1 90.9(2) 3_665 .
N5 Cd1 N1 89.1(2) . .
N8 Cd1 N1 91.8(2) 3_665 .
N8 Cd1 N1 88.2(2) . .
N5 Cd1 N1 89.1(2) 3_665 3_665
N5 Cd1 N1 90.9(2) . 3_665
N8 Cd1 N1 88.2(2) 3_665 3_665
N8 Cd1 N1 91.8(2) . 3_665
N1 Cd1 N1 179.999(1) . 3_665
N7 Cd2 N7 180.000(1) 3_766 .
N7 Cd2 N10 91.9(2) 3_766 2_645
N7 Cd2 N10 88.1(2) . 2_645
N7 Cd2 N10 88.1(2) 3_766 4_676
N7 Cd2 N10 91.9(2) . 4_676
N10 Cd2 N10 179.999(1) 2_645 4_676
N7 Cd2 N2 90.6(2) 3_766 4_766
N7 Cd2 N2 89.4(2) . 4_766
N10 Cd2 N2 92.4(2) 2_645 4_766
N10 Cd2 N2 87.6(2) 4_676 4_766
N7 Cd2 N2 89.4(2) 3_766 2
N7 Cd2 N2 90.6(2) . 2
N10 Cd2 N2 87.6(2) 2_645 2
N10 Cd2 N2 92.4(2) 4_676 2
N2 Cd2 N2 179.999(1) 4_766 2
C1 N1 C5 116.1(6) . .
C1 N1 Cd1 122.2(4) . .
C5 N1 Cd1 121.5(5) . .
C8 N2 C12 116.4(6) . .
C8 N2 Cd2 123.3(4) . 2_545
C12 N2 Cd2 119.7(5) . 2_545
C6 N3 N4 107.1(6) . .
C7 N4 N3 105.1(6) . .
C7 O1 C6 102.1(6) . .
N1 C1 C2 124.8(7) . .
N1 C1 H1 117.6 . .
C2 C1 H1 117.6 . .
C1 C2 C3 118.5(7) . .
C1 C2 H2 120.8 . .
C3 C2 H2 120.8 . .
C4 C3 C2 116.8(7) . .
C4 C3 C6 124.0(7) . .
C2 C3 C6 119.2(7) . .
C3 C4 C5 120.8(7) . .
C3 C4 H4 119.6 . .
C5 C4 H4 119.6 . .
N1 C5 C4 123.0(8) . .
N1 C5 H5 118.5 . .
C4 C5 H5 118.5 . .
N3 C6 O1 112.9(6) . .
N3 C6 C3 130.3(7) . .
O1 C6 C3 116.8(7) . .
N4 C7 O1 112.8(6) . .
N4 C7 C10 128.6(7) . .
O1 C7 C10 118.5(7) . .
N2 C8 C9 123.4(7) . .
N2 C8 H8 118.3 . .
C9 C8 H8 118.3 . .
C10 C9 C8 119.2(7) . .
C10 C9 H9 120.4 . .
C8 C9 H9 120.4 . .
C9 C10 C11 117.7(7) . .
C9 C10 C7 122.0(7) . .
C11 C10 C7 120.3(7) . .
C12 C11 C10 119.9(7) . .
C12 C11 H11 120.0 . .
C10 C11 H11 120.0 . .
N2 C12 C11 123.4(7) . .
N2 C12 H12 118.3 . .
C11 C12 H12 118.3 . .
C13 N5 Cd1 161.9(6) . .
C14 N6 C13 120.3(6) . .
C14 N7 Cd2 139.2(6) . .
N5 C13 N6 172.7(8) . .
N7 C14 N6 173.3(7) . .
C15 N8 Cd1 166.6(6) . .
C16 N9 C15 123.2(6) . .
C16 N10 Cd2 161.3(6) . 2_655
N8 C15 N9 173.2(8) . .
N10 C16 N9 173.3(8) . .

loop_
_geom_bond_atom_site_label_1
_geom_bond_atom_site_label_2
_geom_bond_distance
_geom_bond_site_symmetry_2
Cd1 N5 2.290(6) 3_665
Cd1 N5 2.290(6) .
Cd1 N8 2.353(6) 3_665
Cd1 N8 2.353(6) .
Cd1 N1 2.356(5) .
Cd1 N1 2.356(5) 3_665
Cd2 N7 2.290(6) 3_766
Cd2 N7 2.290(6) .
Cd2 N10 2.335(6) 2_645
Cd2 N10 2.335(6) 4_676
Cd2 N2 2.347(5) 4_766
Cd2 N2 2.347(5) 2
N1 C1 1.333(8) .
N1 C5 1.334(8) .
N2 C8 1.333(8) .
N2 C12 1.337(9) .
N2 Cd2 2.347(5) 2_545
N3 C6 1.273(9) .
N3 N4 1.397(8) .
N4 C7 1.304(9) .
O1 C7 1.356(8) .
O1 C6 1.359(7) .
C1 C2 1.358(9) .
C1 H1 0.9300 .
C2 C3 1.406(9) .
C2 H2 0.9300 .
C3 C4 1.360(10) .
C3 C6 1.458(9) .
C4 C5 1.368(10) .
C4 H4 0.9300 .
C5 H5 0.9300 .
C7 C10 1.452(9) .
C8 C9 1.381(9) .
C8 H8 0.9300 .
C9 C10 1.360(9) .
C9 H9 0.9300 .
C10 C11 1.381(10) .
C11 C12 1.353(9) .
C11 H11 0.9300 .
C12 H12 0.9300 .
N5 C13 1.127(8) .
N6 C14 1.283(9) .
N6 C13 1.305(9) .
N7 C14 1.147(8) .
N8 C15 1.126(8) .
N9 C16 1.298(9) .
N9 C15 1.302(9) .
N10 C16 1.132(8) .
N10 Cd2 2.335(6) 2_655

loop_
_geom_torsion_atom_site_label_1
_geom_torsion_atom_site_label_2
_geom_torsion_atom_site_label_3
_geom_torsion_atom_site_label_4
_geom_torsion
_geom_torsion_site_symmetry_1
N5 Cd1 N1 C1 -160.6(6) 3_665
N5 Cd1 N1 C1 19.4(6) .
N8 Cd1 N1 C1 110.3(6) 3_665
N8 Cd1 N1 C1 -69.7(6) .
N5 Cd1 N1 C5 15.1(6) 3_665
N5 Cd1 N1 C5 -164.9(6) .
N8 Cd1 N1 C5 -74.0(6) 3_665
N8 Cd1 N1 C5 106.0(6) .
C6 N3 N4 C7 1.4(8) .
C5 N1 C1 C2 -1.8(11) .
Cd1 N1 C1 C2 174.1(6) .
N1 C1 C2 C3 0.3(12) .
C1 C2 C3 C4 0.4(11) .
C1 C2 C3 C6 -177.3(7) .
C2 C3 C4 C5 0.5(12) .
C6 C3 C4 C5 178.1(7) .
C1 N1 C5 C4 2.7(12) .
Cd1 N1 C5 C4 -173.3(6) .
C3 C4 C5 N1 -2.1(13) .
N4 N3 C6 O1 -1.7(9) .
N4 N3 C6 C3 179.1(7) .
C7 O1 C6 N3 1.3(8) .
C7 O1 C6 C3 -179.4(6) .
C4 C3 C6 N3 -179.8(8) .
C2 C3 C6 N3 -2.3(12) .
C4 C3 C6 O1 0.9(10) .
C2 C3 C6 O1 178.4(6) .
N3 N4 C7 O1 -0.6(8) .
N3 N4 C7 C10 174.6(7) .
C6 O1 C7 N4 -0.3(8) .
C6 O1 C7 C10 -176.1(6) .
C12 N2 C8 C9 -3.0(11) .
Cd2 N2 C8 C9 167.7(5) 2_545
N2 C8 C9 C10 1.3(11) .
C8 C9 C10 C11 0.9(10) .
C8 C9 C10 C7 -178.0(7) .
N4 C7 C10 C9 -8.0(12) .
O1 C7 C10 C9 167.0(6) .
N4 C7 C10 C11 173.1(8) .
O1 C7 C10 C11 -11.9(10) .
C9 C10 C11 C12 -1.3(11) .
C7 C10 C11 C12 177.7(7) .
C8 N2 C12 C11 2.6(11) .
Cd2 N2 C12 C11 -168.5(6) 2_545
C10 C11 C12 N2 -0.5(12) .
N10 Cd2 N7 C14 13.3(9) 2_645
N10 Cd2 N7 C14 -166.7(9) 4_676
N2 Cd2 N7 C14 105.7(9) 4_766
N2 Cd2 N7 C14 -74.3(9) 2
